data_7110414
loop_
_publ_author_name
'Gabbutt, Christopher D.'
'Hepworth, John D.'
'Mark Heron, B.'
'Elsegood, Mark R. J.'
'Clegg, William'

_publ_section_title
;
 An unusual ring expansion from the Zav&#x2019;yalov pyrrole synthesis:
 formation of oxacino[2,3-c]pyrroles
;
_journal_issue 3
_journal_name_full 'Chemical Communications'
_journal_page_first 289
_journal_paper_doi 10.1039/a809033e
_journal_year 1999
_chemical_formula_sum 'C17 H23 N O4'
_chemical_formula_weight 305.36
_chemical_name_systematic
;
 ?
;
_space_group_IT_number 2
_symmetry_cell_setting triclinic
_symmetry_space_group_name_Hall '-P 1'
_symmetry_space_group_name_H-M 'P -1'
_atom_sites_solution_hydrogens geom
_atom_sites_solution_primary direct
_audit_creation_method SHELXL
_cell_angle_alpha 78.530(14)
_cell_angle_beta 89.250(12)
_cell_angle_gamma 81.025(9)
_cell_formula_units_Z 2
_cell_length_a 7.7540(11)
_cell_length_b 8.8328(12)
_cell_length_c 12.476(2)
_cell_measurement_reflns_used 36
_cell_measurement_temperature 160(2)
_cell_measurement_theta_max 27.36
_cell_measurement_theta_min 25.23
_cell_volume 827.0(2)
_computing_cell_refinement 'Stoe DIF4'
_computing_data_collection 'Stoe DIF4'
_computing_data_reduction 'local programs'
_computing_molecular_graphics SHELXTL/PC
_computing_publication_material 'SHELXL-93 and local programs'
_computing_structure_refinement SHELXL-93
_computing_structure_solution SHELXTL/PC
_diffrn_ambient_temperature 160(2)
_diffrn_measurement_device 'Stoe-Siemens diffractometer'
_diffrn_measurement_method '\w/\q scans with on-line profile fitting'
_diffrn_radiation_monochromator graphite
_diffrn_radiation_source 'fine-focus sealed tube'
_diffrn_radiation_type CuK\a
_diffrn_radiation_wavelength 1.54184
_diffrn_reflns_av_R_equivalents 0.0402
_diffrn_reflns_av_sigmaI/netI 0.0417
_diffrn_reflns_limit_h_max 9
_diffrn_reflns_limit_h_min -9
_diffrn_reflns_limit_k_max 10
_diffrn_reflns_limit_k_min -10
_diffrn_reflns_limit_l_max 14
_diffrn_reflns_limit_l_min -14
_diffrn_reflns_number 5549
_diffrn_reflns_theta_max 64.96
_diffrn_reflns_theta_min 3.62
_diffrn_standards_decay_% 0
_diffrn_standards_interval_time 60
_diffrn_standards_number 5
_exptl_absorpt_coefficient_mu 0.709
_exptl_absorpt_correction_type none
_exptl_crystal_colour colourless
_exptl_crystal_density_diffrn 1.226
_exptl_crystal_description prism
_exptl_crystal_F_000 328
_exptl_crystal_size_max 0.44
_exptl_crystal_size_mid 0.17
_exptl_crystal_size_min 0.17
_refine_diff_density_max .320
_refine_diff_density_min -.243
_refine_diff_density_rms .052
_refine_ls_extinction_coef 0.0071(8)
_refine_ls_extinction_expression Fc^*^=kFc[1+0.001xFc^2^\l^3^/sin(2\q)]^-1/4^
_refine_ls_extinction_method SHELXL
_refine_ls_goodness_of_fit_all 1.042
_refine_ls_goodness_of_fit_obs 1.054
_refine_ls_matrix_type full
_refine_ls_number_parameters 205
_refine_ls_number_reflns 2777
_refine_ls_number_restraints 0
_refine_ls_restrained_S_all 1.045
_refine_ls_restrained_S_obs 1.054
_refine_ls_R_factor_all 0.0488
_refine_ls_R_factor_obs 0.0471
_refine_ls_shift/esd_max 0.000
_refine_ls_shift/esd_mean 0.000
_refine_ls_structure_factor_coef Fsqd
_refine_ls_weighting_details 'w=1/[\s^2^(Fo^2^)+(0.0531P)^2^+0.2831P] where P=(Fo^2^+2Fc^2^)/3'
_refine_ls_weighting_scheme calc
_refine_ls_wR_factor_all 0.1095
_refine_ls_wR_factor_obs 0.1072
_reflns_number_observed 2632
_reflns_number_total 2778
_reflns_observed_criterion >2sigma(I)
_cod_data_source_file 809033esup1.cif
_cod_data_source_block esr3
_cod_depositor_comments
;
The following automatic conversions were performed:

'_refine_ls_weighting_scheme' value 'calc
w=1/[\s^2^(Fo^2^)+(0.0531P)^2^+0.2831P] where P=(Fo^2^+2Fc^2^)/3' was
changed to 'calc'. New tag '_refine_ls_weighting_details' was
created. The value of the new tag was set to
'w=1/[\s^2^(Fo^2^)+(0.0531P)^2^+0.2831P] where P=(Fo^2^+2Fc^2^)/3'.

Automatic conversion script
Id: cif_fix_values 3143 2015-03-26 13:38:13Z robertas 
;
_cod_original_sg_symbol_H-M P-1
_cod_database_code 7110414

loop_
_symmetry_equiv_pos_as_xyz
'x, y, z'
'-x, -y, -z'

loop_
_atom_site_aniso_label
_atom_site_aniso_U_11
_atom_site_aniso_U_22
_atom_site_aniso_U_33
_atom_site_aniso_U_23
_atom_site_aniso_U_13
_atom_site_aniso_U_12
N1 0.0261(6) 0.0227(6) 0.0229(6) -0.0033(4) 0.0003(5) -0.0082(5)
O1 0.0242(5) 0.0237(5) 0.0262(5) -0.0014(4) 0.0032(4) -0.0051(4)
O2 0.0277(6) 0.0296(5) 0.0391(6) 0.0032(4) -0.0014(4) -0.0035(4)
O3 0.0334(6) 0.0377(6) 0.0388(6) 0.0011(5) -0.0119(5) -0.0148(5)
O4 0.0359(6) 0.0293(6) 0.0680(8) 0.0050(5) -0.0111(6) -0.0158(5)
C1 0.0255(7) 0.0246(7) 0.0213(6) -0.0052(5) 0.0034(5) -0.0062(5)
C2 0.0226(7) 0.0264(7) 0.0285(7) -0.0055(5) 0.0026(5) -0.0075(6)
C3 0.0297(8) 0.0351(8) 0.0376(8) -0.0155(7) 0.0003(6) -0.0083(6)
C4 0.0624(12) 0.0670(12) 0.0326(9) -0.0196(8) 0.0070(8) -0.0226(10)
C5 0.0393(10) 0.0635(12) 0.0723(13) -0.0367(11) -0.0010(9) -0.0209(9)
C6 0.0248(7) 0.0222(6) 0.0201(6) -0.0037(5) 0.0030(5) -0.0048(5)
C7 0.0257(7) 0.0232(7) 0.0240(7) -0.0027(5) -0.0024(5) -0.0090(6)
C8 0.0255(7) 0.0254(7) 0.0214(6) -0.0031(5) 0.0005(5) -0.0068(6)
C9 0.0236(7) 0.0264(7) 0.0263(7) -0.0018(5) 0.0002(6) -0.0091(6)
C10 0.0293(7) 0.0246(7) 0.0278(7) -0.0072(6) -0.0004(6) -0.0121(6)
C11 0.0263(7) 0.0291(7) 0.0216(7) -0.0064(5) 0.0003(6) -0.0098(6)
C12 0.0250(7) 0.0248(7) 0.0203(6) -0.0050(5) 0.0018(5) -0.0091(6)
C13 0.0239(7) 0.0276(7) 0.0216(6) -0.0052(5) -0.0002(5) -0.0084(6)
C14 0.0324(8) 0.0243(7) 0.0285(7) -0.0050(6) 0.0016(6) -0.0092(6)
C15 0.0358(8) 0.0235(7) 0.0303(7) -0.0037(6) -0.0021(6) -0.0082(6)
C16 0.0358(8) 0.0291(8) 0.0375(8) 0.0016(6) -0.0044(7) -0.0136(6)
C17 0.0254(8) 0.0446(9) 0.0349(8) -0.0031(7) 0.0036(6) -0.0078(7)

loop_
_atom_site_label
_atom_site_type_symbol
_atom_site_fract_x
_atom_site_fract_y
_atom_site_fract_z
_atom_site_U_iso_or_equiv
_atom_site_thermal_displace_type
_atom_site_occupancy
_atom_site_calc_flag
_atom_site_refinement_flags
N1 N -0.08982(15) 1.10679(13) 0.60224(9) 0.0236(3) Uani 1 d .
O1 O 0.09803(12) 0.72271(11) 0.72917(7) 0.0251(2) Uani 1 d .
O2 O 0.16031(13) 0.51223(12) 0.85729(9) 0.0336(3) Uani 1 d .
O3 O -0.43924(14) 0.79815(13) 0.58343(9) 0.0368(3) Uani 1 d .
O4 O 0.04526(15) 1.32118(13) 0.56365(11) 0.0452(3) Uani 1 d .
C1 C 0.0483(2) 0.9991(2) 0.65947(10) 0.0235(3) Uani 1 d .
C2 C 0.2230(2) 1.0343(2) 0.68682(11) 0.0255(3) Uani 1 d .
H2A H 0.2683(2) 1.0964(2) 0.62052(11) 0.031 Uiso 1 calc R
H2B H 0.3042(2) 0.9344(2) 0.70662(11) 0.031 Uiso 1 calc R
C3 C 0.2244(2) 1.1241(2) 0.78070(12) 0.0326(4) Uani 1 d .
H3 H 0.1378(2) 1.2223(2) 0.76203(12) 0.039 Uiso 1 calc R
C4 C 0.1713(3) 1.0285(2) 0.88778(14) 0.0514(5) Uani 1 d .
H4A H 0.0537(8) 1.0042(15) 0.8795(4) 0.077 Uiso 1 calc R
H4B H 0.1719(19) 1.0888(7) 0.9458(3) 0.077 Uiso 1 calc R
H4C H 0.2540(11) 0.9310(8) 0.9071(6) 0.077 Uiso 1 calc R
C5 C 0.4040(2) 1.1691(2) 0.7914(2) 0.0537(5) Uani 1 d .
H5A H 0.4318(8) 1.2362(14) 0.7230(4) 0.081 Uiso 1 calc R
H5B H 0.4916(4) 1.0744(3) 0.8067(12) 0.081 Uiso 1 calc R
H5C H 0.4043(6) 1.2256(15) 0.8515(8) 0.081 Uiso 1 calc R
C6 C -0.0108(2) 0.85946(15) 0.68183(10) 0.0223(3) Uani 1 d .
C7 C 0.0555(2) 0.6257(2) 0.82267(11) 0.0240(3) Uani 1 d .
C8 C -0.1204(2) 0.6651(2) 0.87033(10) 0.0240(3) Uani 1 d .
H8A H -0.1594(2) 0.7794(2) 0.85068(10) 0.029 Uiso 1 calc R
H8B H -0.1113(2) 0.6349(2) 0.95107(10) 0.029 Uiso 1 calc R
C9 C -0.2578(2) 0.5794(2) 0.82803(11) 0.0253(3) Uani 1 d .
C10 C -0.2545(2) 0.5962(2) 0.70206(11) 0.0261(3) Uani 1 d .
H10A H -0.1356(2) 0.5537(2) 0.68144(11) 0.031 Uiso 1 calc R
H10B H -0.3357(2) 0.5307(2) 0.68086(11) 0.031 Uiso 1 calc R
C11 C -0.3026(2) 0.7602(2) 0.63671(11) 0.0249(3) Uani 1 d .
C12 C -0.1848(2) 0.8755(2) 0.63788(10) 0.0227(3) Uani 1 d .
C13 C -0.2279(2) 1.0300(2) 0.59014(11) 0.0239(3) Uani 1 d .
H13 H -0.3360(2) 1.0771(2) 0.55429(11) 0.029 Uiso 1 calc R
C14 C -0.0865(2) 1.2671(2) 0.55644(11) 0.0279(3) Uani 1 d .
C15 C -0.2501(2) 1.3590(2) 0.50120(12) 0.0297(3) Uani 1 d .
H15A H -0.3467(3) 1.3526(11) 0.5525(3) 0.044 Uiso 1 calc R
H15B H -0.2765(8) 1.3162(8) 0.4377(5) 0.044 Uiso 1 calc R
H15C H -0.2347(5) 1.4685(3) 0.4771(8) 0.044 Uiso 1 calc R
C16 C -0.2204(2) 0.4045(2) 0.87824(13) 0.0343(4) Uani 1 d .
H16A H -0.1028(6) 0.3611(3) 0.8586(8) 0.052 Uiso 1 calc R
H16B H -0.3063(9) 0.3509(3) 0.8502(7) 0.052 Uiso 1 calc R
H16C H -0.2282(15) 0.3895(2) 0.95801(14) 0.052 Uiso 1 calc R
C17 C -0.4376(2) 0.6493(2) 0.86340(13) 0.0354(4) Uani 1 d .
H17A H -0.4625(7) 0.7607(4) 0.8298(8) 0.053 Uiso 1 calc R
H17B H -0.4386(5) 0.6369(12) 0.94321(15) 0.053 Uiso 1 calc R
H17C H -0.5268(3) 0.5949(9) 0.8399(8) 0.053 Uiso 1 calc R

loop_
_atom_type_symbol
_atom_type_description
_atom_type_scat_dispersion_real
_atom_type_scat_dispersion_imag
_atom_type_scat_source
C C .0181 .0091 'International Tables Vol C Tables 4.2.6.8 and 6.1.1.4'
H H .0000 .0000 'International Tables Vol C Tables 4.2.6.8 and 6.1.1.4'
N N .0311 .0180 'International Tables Vol C Tables 4.2.6.8 and 6.1.1.4'
O O .0492 .0322 'International Tables Vol C Tables 4.2.6.8 and 6.1.1.4'

loop_
_geom_angle_atom_site_label_1
_geom_angle_atom_site_label_2
_geom_angle_atom_site_label_3
_geom_angle
C13 N1 C1 109.32(11)
C13 N1 C14 124.08(12)
C1 N1 C14 126.46(12)
C7 O1 C6 122.48(10)
C6 C1 N1 105.59(12)
C6 C1 C2 128.17(13)
N1 C1 C2 126.23(12)
C1 C2 C3 115.06(11)
C4 C3 C5 111.1(2)
C4 C3 C2 111.21(13)
C5 C3 C2 109.82(12)
C1 C6 O1 121.29(12)
C1 C6 C12 110.36(12)
O1 C6 C12 127.92(12)
O2 C7 O1 116.81(12)
O2 C7 C8 125.10(12)
O1 C7 C8 118.01(11)
C7 C8 C9 111.55(11)
C17 C9 C16 109.59(12)
C17 C9 C10 110.19(12)
C16 C9 C10 107.41(11)
C17 C9 C8 107.63(11)
C16 C9 C8 109.91(12)
C10 C9 C8 112.10(11)
C11 C10 C9 115.75(11)
O3 C11 C12 119.91(13)
O3 C11 C10 120.43(13)
C12 C11 C10 119.66(12)
C13 C12 C6 105.46(12)
C13 C12 C11 122.89(13)
C6 C12 C11 131.64(12)
C12 C13 N1 109.26(12)
O4 C14 N1 119.44(14)
O4 C14 C15 123.76(13)
N1 C14 C15 116.81(12)

loop_
_geom_bond_atom_site_label_1
_geom_bond_atom_site_label_2
_geom_bond_distance
N1 C13 1.379(2)
N1 C1 1.412(2)
N1 C14 1.422(2)
O1 C7 1.373(2)
O1 C6 1.390(2)
O2 C7 1.198(2)
O3 C11 1.223(2)
O4 C14 1.205(2)
C1 C6 1.359(2)
C1 C2 1.495(2)
C2 C3 1.540(2)
C3 C4 1.521(2)
C3 C5 1.521(2)
C6 C12 1.439(2)
C7 C8 1.499(2)
C8 C9 1.552(2)
C9 C17 1.531(2)
C9 C16 1.531(2)
C9 C10 1.549(2)
C10 C11 1.507(2)
C11 C12 1.473(2)
C12 C13 1.367(2)
C14 C15 1.491(2)
